data_9009529
loop_
_publ_author_name
'Aleksandrov, V. B.'

_publ_section_title
;
 The crystal structure of aeschynite
;
_journal_name_full 'Doklady Akademii Nauk SSSR'
_journal_page_first 181
_journal_page_last 184
_journal_volume 142
_journal_year 1962
_chemical_compound_source 'Vishnevye Mts, Chelyabinsk Oblast, Southern Urals, Russia'
_chemical_formula_sum 'Ca0.17 Ce0.68 Fe0.06 Mn0.02 Nb1.01 O6 Th0.01 Ti0.99'
_chemical_name_mineral Aeschynite-(Ce)
_space_group_IT_number 62
_symmetry_space_group_name_Hall '-P 2c 2ab'
_symmetry_space_group_name_H-M 'P b n m'
_cell_angle_alpha 90
_cell_angle_beta 90
_cell_angle_gamma 90
_cell_length_a 5.37
_cell_length_b 11.08
_cell_length_c 7.56
_cell_formula_units_Z 4
_cell_volume 449.817
_database_code_amcsd 0012439
_exptl_crystal_density_diffrn 5.111
_cod_original_formula_sum 'Ce.68 Ca.17 Fe.06 Mn.02 Th.01 (Nb1.01 Ti.99) O6'
_cod_database_code 9009529

loop_
_space_group_symop_operation_xyz
x,y,z
x,y,1/2-z
-x,-y,1/2+z
1/2+x,1/2-y,1/2+z
1/2-x,1/2+y,1/2-z
1/2-x,1/2+y,z
1/2+x,1/2-y,-z
-x,-y,-z

loop_
_atom_site_label
_atom_site_fract_x
_atom_site_fract_y
_atom_site_fract_z
_atom_site_occupancy
Ce 0.04200 0.45800 0.25000 0.68000
Ca 0.04200 0.45800 0.25000 0.17000
Fe 0.04200 0.45800 0.25000 0.06000
Mn 0.04200 0.45800 0.25000 0.02000
Th 0.04200 0.45800 0.25000 0.01000
Nb 0.04000 0.14400 0.00800 0.50500
Ti 0.04000 0.14400 0.00800 0.49500
O1 0.37800 0.21000 0.56700 1.00000
O2 0.26400 0.47700 0.53800 1.00000
O3 0.16700 0.10500 0.25000 1.00000
O4 0.37500 0.35500 0.25000 1.00000

loop_
_cod_related_entry_id
_cod_related_entry_database
_cod_related_entry_code
1 AMCSD 0012439
